data_2102311
loop_
_publ_author_name
'Marsh, Richard E.'

_publ_section_title
;
 Space group <i>Cc</i>: an update
;
_journal_issue 2
_journal_name_full 'Acta Crystallographica Section B'
_journal_page_first 252
_journal_page_last 253
_journal_paper_doi 10.1107/S0108768104003878
_journal_volume 60
_journal_year 2004
_chemical_formula_moiety 'C30 H26 N4 O4 Ni, C7 H8'
_chemical_formula_sum 'C37 H34 N4 Ni O4'
_space_group_crystal_system monoclinic
_space_group_IT_number 15
_symmetry_space_group_name_H-M 'C 1 2/c 1'
_audit_creation_method CRYM
_cell_angle_alpha 90
_cell_angle_beta 120.21
_cell_angle_gamma 90
_cell_formula_units_Z 4
_cell_length_a 25.2520
_cell_length_b 9.3940
_cell_length_c 15.3560
_cell_volume 3147.981
_cod_data_source_file bk0142.cif
_cod_data_source_block BACZAH
_cod_depositor_comments
;
 Adding the _cell_formula_units_Z data item.

 Antanas Vaitkus,
 2017-08-05

  Added moiety chemical formula from Marsh (2004) paper.
  The summary chemical formula is calculated from moiety formula using
  AdHocParser
  (svn://www.crystallography.net/cod-tools/trunk/Formulae/AdHocParser.yp,
  revision 1441.)

  Andrius Merkys
  2013-11-11
;
_cod_original_sg_symbol_H-M C2/c
_cod_database_code 2102311

loop_
_atom_site_label
_atom_site_type_symbol
_atom_site_fract_x
_atom_site_fract_y
_atom_site_fract_z
Ni1 Ni 0.00000 0.71543 0.25000
N1 N 0.00155 0.72045 0.37100
N2 N -0.08410 0.71445 0.17415
O1 O -0.18180 0.84800 0.33875
O2 O -0.25380 0.92430 0.37070
C1 C -0.04170 0.78350 0.38435
C2 C -0.03055 0.81650 0.48830
H1 H 0.01105 0.83715 0.53205
H2 H -0.04135 0.73825 0.51425
H3 H -0.05420 0.89500 0.48465
C3 C -0.09845 0.82285 0.30030
C4 C -0.13920 0.91645 0.31920
C5 C -0.14385 1.05355 0.32015
H4 H -0.12025 1.11720 0.30820
C6 C -0.19185 1.09430 0.34185
H5 H -0.22390 1.14725 0.28695
H6 H -0.17540 1.14970 0.40265
C7 C -0.21415 0.95600 0.35385
C8 C -0.12075 0.77750 0.20135
C9 C -0.18590 0.81040 0.12310
H7 H -0.21140 0.73865 0.12220
H8 H -0.18965 0.81640 0.06000
H9 H -0.19835 0.89630 0.13720
C10 C -0.10240 0.65450 0.07835
C11 C -0.15560 0.57890 0.01890
H10 H -0.18480 0.57010 0.03855
C12 C -0.16560 0.51695 -0.06875
H11 H -0.20165 0.46700 -0.10870
C13 C -0.12230 0.52865 -0.09805
H12 H -0.12985 0.48900 -0.15870
C14 C -0.06845 0.59820 -0.03795
H13 H -0.03890 0.60420 -0.05710
C15 C -0.05770 0.66010 0.05175
C21 C 0.06330 0.21815 0.30965
C22 C 0.03165 0.09045 0.27985
H18 H 0.05285 0.00505 0.29975
C25 C -0.03165 0.34580 0.22020
H21 H -0.05280 0.43120 0.20025
